data_4347089
loop_
_publ_author_name
'Chen, Min'
'Zhao, Hui'
'Sa\~nudo, E Carolina'
'Liu, Chun-Sen'
'Du, Miao'

_publ_section_title
;
 Two Isostructural Coordination Polymers Showing Diverse Magnetic
 Behaviors: Weak Coupling (Ni(II)) and an Ordered Array of Single-Chain
 Magnets (Co(II)).
;
_journal_issue 8
_journal_name_full 'Inorganic chemistry'
_journal_page_first 3715
_journal_page_last 3717
_journal_paper_doi 10.1021/acs.inorgchem.5b02716
_journal_volume 55
_journal_year 2016
_chemical_formula_sum 'C22 H20 Co3 O14'
_chemical_formula_weight 685.17
_space_group_IT_number 14
_space_group_name_Hall '-P 2ybc'
_space_group_name_H-M_alt 'P 1 21/c 1'
_symmetry_cell_setting monoclinic
_symmetry_space_group_name_H-M 'P 1 21/c 1'
_atom_sites_solution_hydrogens geom
_atom_sites_solution_primary direct
_atom_sites_solution_secondary difmap
_audit_creation_method SHELXL-97
_cell_angle_alpha 90.00
_cell_angle_beta 105.757(6)
_cell_angle_gamma 90.00
_cell_formula_units_Z 2
_cell_length_a 10.8637(5)
_cell_length_b 6.3883(3)
_cell_length_c 16.9630(9)
_cell_measurement_reflns_used 1187
_cell_measurement_temperature 294(2)
_cell_measurement_theta_max 26.3019
_cell_measurement_theta_min 3.1824
_cell_volume 1133.00(10)
_computing_cell_refinement
;
CrysAlisPro, Agilent Technologies,
Version 1.171.35.21 (release 20-01-2012 CrysAlis171 .NET)
(compiled Jan 23 2012,18:06:46)
;
_computing_data_collection
;
CrysAlisPro, Agilent Technologies,
Version 1.171.35.21 (release 20-01-2012 CrysAlis171 .NET)
(compiled Jan 23 2012,18:06:46)
;
_computing_data_reduction
;
CrysAlisPro, Agilent Technologies,
Version 1.171.35.21 (release 20-01-2012 CrysAlis171 .NET)
(compiled Jan 23 2012,18:06:46)
;
_computing_molecular_graphics 'SHELXTL (Sheldrick, 2008)'
_computing_publication_material 'SHELXTL and PLATON (Spek, 2009)'
_computing_structure_refinement 'SHELXL97 (Sheldrick, 2008)'
_computing_structure_solution 'SHELXS97 (Sheldrick, 2008)'
_diffrn_ambient_temperature 294(2)
_diffrn_measured_fraction_theta_full 0.997
_diffrn_measured_fraction_theta_max 0.997
_diffrn_measurement_device_type 'Xcalibur, Eos, Gemini'
_diffrn_measurement_method '\w scans'
_diffrn_radiation_monochromator graphite
_diffrn_radiation_source 'Enhance (Mo) X-ray Source'
_diffrn_radiation_type MoK\a
_diffrn_radiation_wavelength 0.71073
_diffrn_reflns_av_R_equivalents 0.0350
_diffrn_reflns_av_sigmaI/netI 0.0619
_diffrn_reflns_limit_h_max 13
_diffrn_reflns_limit_h_min -6
_diffrn_reflns_limit_k_max 7
_diffrn_reflns_limit_k_min -6
_diffrn_reflns_limit_l_max 20
_diffrn_reflns_limit_l_min -21
_diffrn_reflns_number 4261
_diffrn_reflns_theta_full 26.36
_diffrn_reflns_theta_max 26.36
_diffrn_reflns_theta_min 3.42
_exptl_absorpt_coefficient_mu 2.251
_exptl_absorpt_correction_T_max 0.6875
_exptl_absorpt_correction_T_min 0.6373
_exptl_absorpt_correction_type multi-scan
_exptl_absorpt_process_details
;
CrysAlisPro, Agilent Technologies,
Version 1.171.35.21 (release 20-01-2012 CrysAlis171 .NET)
(compiled Jan 23 2012,18:06:46)
Empirical absorption correction using spherical harmonics,
 implemented in SCALE3 ABSPACK scaling algorithm.
;
_exptl_crystal_colour pink
_exptl_crystal_density_diffrn 2.008
_exptl_crystal_density_meas ?
_exptl_crystal_density_method 'not measured'
_exptl_crystal_description prism
_exptl_crystal_F_000 690
_exptl_crystal_size_max 0.22
_exptl_crystal_size_mid 0.20
_exptl_crystal_size_min 0.18
_refine_diff_density_max 0.356
_refine_diff_density_min -0.462
_refine_diff_density_rms 0.090
_refine_ls_extinction_method none
_refine_ls_goodness_of_fit_ref 0.999
_refine_ls_hydrogen_treatment constr
_refine_ls_matrix_type full
_refine_ls_number_parameters 178
_refine_ls_number_reflns 2305
_refine_ls_number_restraints 0
_refine_ls_restrained_S_all 0.999
_refine_ls_R_factor_all 0.0697
_refine_ls_R_factor_gt 0.0410
_refine_ls_shift/su_max 0.001
_refine_ls_shift/su_mean 0.000
_refine_ls_structure_factor_coef Fsqd
_refine_ls_weighting_details 'calc w=1/[\s^2^(Fo^2^)+(0.0357P)^2^+0.0482P] where P=(Fo^2^+2Fc^2^)/3'
_refine_ls_weighting_scheme calc
_refine_ls_wR_factor_gt 0.0827
_refine_ls_wR_factor_ref 0.0963
_reflns_number_gt 1585
_reflns_number_total 2305
_reflns_threshold_expression >2sigma(I)
_cod_data_source_file ic5b02716_si_002.cif
_cod_data_source_block 1
_cod_depositor_comments
;
The following automatic conversions were performed:

data item '_exptl_crystal_density_meas' value 'none' was changed to
'?' -- the value is perceived as not measured.

Automatic conversion script
Id: cif_fix_values 6909 2019-04-08 15:41:33Z antanas 
;
_cod_original_cell_volume 1133.01(10)
_cod_original_sg_symbol_H-M 'P 21/c '
_cod_database_code 4347089

loop_
_symmetry_equiv_pos_as_xyz
'x, y, z'
'-x, y+1/2, -z+1/2'
'-x, -y, -z'
'x, -y-1/2, z-1/2'

loop_
_atom_site_label
_atom_site_type_symbol
_atom_site_fract_x
_atom_site_fract_y
_atom_site_fract_z
_atom_site_U_iso_or_equiv
_atom_site_adp_type
_atom_site_occupancy
_atom_site_symmetry_multiplicity
_atom_site_calc_flag
_atom_site_refinement_flags
Co1 Co 0.5000 0.5000 1.0000 0.01544(19) Uani 1 2 d S
Co2 Co 0.53459(5) 0.00311(7) 0.91606(3) 0.02057(17) Uani 1 1 d .
C1 C 0.6686(4) 0.1830(6) 0.6636(2) 0.0226(9) Uani 1 1 d .
C2 C 0.7768(3) 0.1203(6) 0.7357(2) 0.0203(9) Uani 1 1 d .
C3 C 0.8341(4) -0.0768(6) 0.7391(2) 0.0257(9) Uani 1 1 d .
H3 H 0.8034 -0.1722 0.6969 0.031 Uiso 1 1 calc R
C4 C 0.9354(4) -0.1308(6) 0.8042(3) 0.0318(11) Uani 1 1 d .
H4 H 0.9740 -0.2610 0.8049 0.038 Uiso 1 1 calc R
C5 C 0.9805(4) 0.0069(6) 0.8688(3) 0.0287(10) Uani 1 1 d .
H5 H 1.0500 -0.0297 0.9123 0.034 Uiso 1 1 calc R
C6 C 0.9220(4) 0.1974(6) 0.8683(2) 0.0215(9) Uani 1 1 d .
C7 C 0.8218(4) 0.2557(6) 0.8008(2) 0.0246(9) Uani 1 1 d .
H7 H 0.7849 0.3874 0.7998 0.029 Uiso 1 1 calc R
C8 C 1.0858(3) 0.4302(6) 0.9599(2) 0.0220(9) Uani 1 1 d .
H8 H 1.1450 0.3827 0.9333 0.026 Uiso 1 1 calc R
C9 C 0.9634(3) 0.3460(6) 0.9382(2) 0.0189(8) Uani 1 1 d .
C10 C 0.8770(3) 0.4165(6) 0.9799(2) 0.0189(8) Uani 1 1 d .
C11 C 0.7428(3) 0.3301(6) 0.9643(2) 0.0193(8) Uani 1 1 d .
O1 O 0.6144(3) 0.0393(4) 0.61852(18) 0.0345(8) Uani 1 1 d .
O2 O 0.6391(2) 0.3742(4) 0.65413(17) 0.0305(7) Uani 1 1 d .
O3 O 0.7243(2) 0.1368(4) 0.96606(16) 0.0246(6) Uani 1 1 d .
O4 O 0.6560(2) 0.4660(4) 0.95189(18) 0.0257(7) Uani 1 1 d .
O5 O 0.6398(3) -0.2011(4) 0.85673(17) 0.0313(7) Uani 1 1 d .
H5A H 0.6595 -0.3128 0.8845 0.047 Uiso 1 1 d R
H5B H 0.7152 -0.1597 0.8593 0.047 Uiso 1 1 d R
O6 O 0.5082(3) 0.2143(4) 0.81617(17) 0.0329(7) Uani 1 1 d .
H6A H 0.4600 0.1586 0.7733 0.049 Uiso 1 1 d R
H6B H 0.4814 0.3351 0.8246 0.049 Uiso 1 1 d R
O7 O 0.4444(2) 0.1902(3) 0.98306(15) 0.0183(6) Uani 1 1 d .
H7A H 0.3653 0.1902 0.9577 0.022 Uiso 1 1 d R

loop_
_atom_site_aniso_label
_atom_site_aniso_U_11
_atom_site_aniso_U_22
_atom_site_aniso_U_33
_atom_site_aniso_U_23
_atom_site_aniso_U_13
_atom_site_aniso_U_12
Co1 0.0145(4) 0.0143(4) 0.0148(4) 0.0016(3) -0.0006(3) -0.0015(3)
Co2 0.0224(3) 0.0196(3) 0.0184(3) 0.0000(2) 0.0034(2) -0.0026(2)
C1 0.018(2) 0.029(2) 0.019(2) -0.001(2) 0.0024(17) 0.0006(18)
C2 0.020(2) 0.022(2) 0.018(2) -0.0023(18) 0.0022(16) 0.0012(17)
C3 0.029(2) 0.024(2) 0.021(2) -0.0054(19) 0.0033(18) 0.0017(18)
C4 0.038(3) 0.022(2) 0.031(3) -0.006(2) 0.002(2) 0.009(2)
C5 0.023(2) 0.031(2) 0.027(2) 0.005(2) -0.0022(18) 0.0042(19)
C6 0.017(2) 0.027(2) 0.019(2) -0.0040(18) 0.0027(16) -0.0033(17)
C7 0.020(2) 0.025(2) 0.027(2) -0.0020(19) 0.0034(18) 0.0010(17)
C8 0.019(2) 0.027(2) 0.020(2) -0.0056(19) 0.0038(17) 0.0021(17)
C9 0.0168(19) 0.021(2) 0.015(2) -0.0018(17) -0.0022(16) 0.0006(16)
C10 0.0164(19) 0.0202(19) 0.016(2) 0.0012(17) -0.0020(16) -0.0022(16)
C11 0.017(2) 0.028(2) 0.011(2) -0.0021(18) 0.0020(15) -0.0050(18)
O1 0.0401(18) 0.0254(16) 0.0253(17) -0.0077(14) -0.0126(14) -0.0021(13)
O2 0.0289(16) 0.0268(16) 0.0276(17) -0.0060(14) -0.0060(13) 0.0067(13)
O3 0.0223(15) 0.0213(14) 0.0292(17) -0.0019(13) 0.0050(12) -0.0059(12)
O4 0.0165(14) 0.0230(14) 0.0373(18) 0.0041(13) 0.0065(13) -0.0001(12)
O5 0.0356(18) 0.0268(15) 0.0340(18) 0.0037(14) 0.0135(14) 0.0020(13)
O6 0.0423(19) 0.0305(16) 0.0222(16) 0.0007(14) 0.0021(14) -0.0031(13)
O7 0.0172(13) 0.0171(13) 0.0174(14) 0.0009(12) -0.0005(11) -0.0028(11)

loop_
_atom_type_symbol
_atom_type_description
_atom_type_scat_dispersion_real
_atom_type_scat_dispersion_imag
_atom_type_scat_source
C C 0.0033 0.0016 'International Tables Vol C Tables 4.2.6.8 and 6.1.1.4'
H H 0.0000 0.0000 'International Tables Vol C Tables 4.2.6.8 and 6.1.1.4'
N N 0.0061 0.0033 'International Tables Vol C Tables 4.2.6.8 and 6.1.1.4'
O O 0.0106 0.0060 'International Tables Vol C Tables 4.2.6.8 and 6.1.1.4'
Co Co 0.3494 0.9721 'International Tables Vol C Tables 4.2.6.8 and 6.1.1.4'

loop_
_geom_angle_atom_site_label_1
_geom_angle_atom_site_label_2
_geom_angle_atom_site_label_3
_geom_angle
_geom_angle_site_symmetry_1
_geom_angle_site_symmetry_3
O7 Co1 O7 180.00(14) . 3_667
O7 Co1 O1 84.57(10) . 2_656
O7 Co1 O1 95.43(10) 3_667 2_656
O7 Co1 O1 95.43(10) . 4_566
O7 Co1 O1 84.57(10) 3_667 4_566
O1 Co1 O1 180.000(1) 2_656 4_566
O7 Co1 O4 85.18(9) . 3_667
O7 Co1 O4 94.82(9) 3_667 3_667
O1 Co1 O4 91.73(12) 2_656 3_667
O1 Co1 O4 88.27(12) 4_566 3_667
O7 Co1 O4 94.82(9) . .
O7 Co1 O4 85.18(9) 3_667 .
O1 Co1 O4 88.27(12) 2_656 .
O1 Co1 O4 91.73(12) 4_566 .
O4 Co1 O4 180.000(1) 3_667 .
O7 Co2 O7 81.55(10) . 3_657
O7 Co2 O2 92.91(11) . 2_646
O7 Co2 O2 96.59(10) 3_657 2_646
O7 Co2 O6 95.15(10) . .
O7 Co2 O6 176.69(10) 3_657 .
O2 Co2 O6 83.76(10) 2_646 .
O7 Co2 O5 174.81(10) . .
O7 Co2 O5 94.10(10) 3_657 .
O2 Co2 O5 90.40(11) 2_646 .
O6 Co2 O5 89.19(11) . .
O7 Co2 O3 95.68(10) . .
O7 Co2 O3 91.81(10) 3_657 .
O2 Co2 O3 168.78(11) 2_646 .
O6 Co2 O3 88.28(10) . .
O5 Co2 O3 81.56(10) . .
O1 C1 O2 125.3(4) . .
O1 C1 C2 116.2(3) . .
O2 C1 C2 118.5(3) . .
C7 C2 C3 118.2(3) . .
C7 C2 C1 120.8(3) . .
C3 C2 C1 121.0(3) . .
C4 C3 C2 120.6(4) . .
C4 C3 H3 119.7 . .
C2 C3 H3 119.7 . .
C3 C4 C5 120.7(4) . .
C3 C4 H4 119.7 . .
C5 C4 H4 119.7 . .
C6 C5 C4 119.5(4) . .
C6 C5 H5 120.2 . .
C4 C5 H5 120.2 . .
C5 C6 C7 119.9(4) . .
C5 C6 C9 121.3(4) . .
C7 C6 C9 118.8(3) . .
C2 C7 C6 120.9(4) . .
C2 C7 H7 119.5 . .
C6 C7 H7 119.5 . .
C9 C8 C10 122.2(3) . 3_767
C9 C8 H8 118.9 . .
C10 C8 H8 118.9 3_767 .
C8 C9 C10 117.9(3) . .
C8 C9 C6 121.2(3) . .
C10 C9 C6 120.7(3) . .
C8 C10 C9 119.9(3) 3_767 .
C8 C10 C11 117.3(3) 3_767 .
C9 C10 C11 122.9(3) . .
O3 C11 O4 124.6(3) . .
O3 C11 C10 120.5(3) . .
O4 C11 C10 114.8(3) . .
C1 O1 Co1 138.5(3) . 2_646
C1 O2 Co2 127.4(2) . 2_656
C11 O3 Co2 121.2(2) . .
C11 O4 Co1 131.3(2) . .
Co2 O5 H5A 109.5 . .
Co2 O5 H5B 114.4 . .
H5A O5 H5B 98.0 . .
Co2 O6 H6A 109.5 . .
Co2 O6 H6B 114.9 . .
H6A O6 H6B 111.3 . .
Co1 O7 Co2 117.71(11) . .
Co1 O7 Co2 119.56(11) . 3_657
Co2 O7 Co2 98.45(10) . 3_657
Co1 O7 H7A 106.7 . .
Co2 O7 H7A 106.7 . .
Co2 O7 H7A 106.7 3_657 .

loop_
_geom_bond_atom_site_label_1
_geom_bond_atom_site_label_2
_geom_bond_distance
_geom_bond_site_symmetry_2
Co1 O7 2.067(2) .
Co1 O7 2.067(2) 3_667
Co1 O1 2.072(3) 2_656
Co1 O1 2.072(3) 4_566
Co1 O4 2.082(3) 3_667
Co1 O4 2.082(3) .
Co2 O7 2.070(2) .
Co2 O7 2.072(2) 3_657
Co2 O2 2.107(3) 2_646
Co2 O6 2.124(3) .
Co2 O5 2.155(3) .
Co2 O3 2.179(2) .
C1 O1 1.237(4) .
C1 O2 1.262(4) .
C1 C2 1.502(5) .
C2 C7 1.384(5) .
C2 C3 1.399(5) .
C3 C4 1.374(5) .
C3 H3 0.9300 .
C4 C5 1.388(5) .
C4 H4 0.9300 .
C5 C6 1.372(5) .
C5 H5 0.9300 .
C6 C7 1.398(5) .
C6 C9 1.490(5) .
C7 H7 0.9300 .
C8 C9 1.388(5) .
C8 C10 1.394(5) 3_767
C8 H8 0.9300 .
C9 C10 1.395(5) .
C10 C8 1.394(5) 3_767
C10 C11 1.514(5) .
C11 O3 1.253(4) .
C11 O4 1.257(4) .
O1 Co1 2.072(3) 2_646
O2 Co2 2.107(3) 2_656
O5 H5A 0.8500 .
O5 H5B 0.8500 .
O6 H6A 0.8501 .
O6 H6B 0.8499 .
O7 Co2 2.072(2) 3_657
O7 H7A 0.8501 .

loop_
_geom_torsion_atom_site_label_1
_geom_torsion_atom_site_label_2
_geom_torsion_atom_site_label_3
_geom_torsion_atom_site_label_4
_geom_torsion
_geom_torsion_site_symmetry_1
_geom_torsion_site_symmetry_4
O1 C1 C2 C7 -163.1(4) . .
O2 C1 C2 C7 16.2(6) . .
O1 C1 C2 C3 16.4(6) . .
O2 C1 C2 C3 -164.4(4) . .
C7 C2 C3 C4 -2.3(6) . .
C1 C2 C3 C4 178.2(4) . .
C2 C3 C4 C5 1.7(7) . .
C3 C4 C5 C6 1.1(6) . .
C4 C5 C6 C7 -3.3(6) . .
C4 C5 C6 C9 177.1(4) . .
C3 C2 C7 C6 0.1(6) . .
C1 C2 C7 C6 179.6(4) . .
C5 C6 C7 C2 2.7(6) . .
C9 C6 C7 C2 -177.7(3) . .
C10 C8 C9 C10 -1.2(6) 3_767 .
C10 C8 C9 C6 174.1(3) 3_767 .
C5 C6 C9 C8 62.6(5) . .
C7 C6 C9 C8 -117.0(4) . .
C5 C6 C9 C10 -122.3(4) . .
C7 C6 C9 C10 58.1(5) . .
C8 C9 C10 C8 1.2(6) . 3_767
C6 C9 C10 C8 -174.1(3) . 3_767
C8 C9 C10 C11 -177.3(3) . .
C6 C9 C10 C11 7.4(6) . .
C8 C10 C11 O3 -126.8(4) 3_767 .
C9 C10 C11 O3 51.7(5) . .
C8 C10 C11 O4 51.7(5) 3_767 .
C9 C10 C11 O4 -129.8(4) . .
O2 C1 O1 Co1 21.1(7) . 2_646
C2 C1 O1 Co1 -159.7(3) . 2_646
O1 C1 O2 Co2 18.8(6) . 2_656
C2 C1 O2 Co2 -160.4(3) . 2_656
O4 C11 O3 Co2 16.4(5) . .
C10 C11 O3 Co2 -165.2(2) . .
O7 Co2 O3 C11 -53.6(3) . .
O7 Co2 O3 C11 -135.3(3) 3_657 .
O2 Co2 O3 C11 86.2(6) 2_646 .
O6 Co2 O3 C11 41.4(3) . .
O5 Co2 O3 C11 130.8(3) . .
O3 C11 O4 Co1 45.6(5) . .
C10 C11 O4 Co1 -132.9(3) . .
O7 Co1 O4 C11 -46.4(3) . .
O7 Co1 O4 C11 133.6(3) 3_667 .
O1 Co1 O4 C11 -130.8(3) 2_656 .
O1 Co1 O4 C11 49.2(3) 4_566 .
O4 Co1 O4 C11 101(100) 3_667 .
O7 Co1 O7 Co2 136(100) 3_667 .
O1 Co1 O7 Co2 78.87(14) 2_656 .
O1 Co1 O7 Co2 -101.13(14) 4_566 .
O4 Co1 O7 Co2 171.07(14) 3_667 .
O4 Co1 O7 Co2 -8.93(14) . .
O7 Co1 O7 Co2 -104(100) 3_667 3_657
O1 Co1 O7 Co2 -161.87(15) 2_656 3_657
O1 Co1 O7 Co2 18.13(15) 4_566 3_657
O4 Co1 O7 Co2 -69.67(14) 3_667 3_657
O4 Co1 O7 Co2 110.33(14) . 3_657
O7 Co2 O7 Co1 129.90(17) 3_657 .
O2 Co2 O7 Co1 -133.86(13) 2_646 .
O6 Co2 O7 Co1 -49.87(14) . .
O5 Co2 O7 Co1 96.6(10) . .
O3 Co2 O7 Co1 38.91(14) . .
O7 Co2 O7 Co2 0.0 3_657 3_657
O2 Co2 O7 Co2 96.24(11) 2_646 3_657
O6 Co2 O7 Co2 -179.77(10) . 3_657
O5 Co2 O7 Co2 -33.3(11) . 3_657
O3 Co2 O7 Co2 -90.99(10) . 3_657
